data_4075120
loop_
_publ_author_name
'Benito-Garagorri, David'
'Becker, Eva'
'Wiedermann, Julia'
'Lackner, Wolfgang'
'Pollak, Martin'
'Mereiter, Kurt'
'Kisala, Joanna'
'Kirchner, Karl'

_publ_section_title
;
 Achiral and Chiral Transition Metal Complexes with Modularly Designed
 Tridentate PNP Pincer-Type Ligands Based on N-Heterocyclic Diamines
;
_journal_issue 8
_journal_name_full Organometallics
_journal_page_first 1900
_journal_paper_doi 10.1021/om0600644
_journal_volume 25
_journal_year 2006
_chemical_formula_moiety 'C20 H33 Mo N3 O3 P2, C2 H3 N'
_chemical_formula_sum 'C22 H36 Mo N4 O3 P2'
_chemical_formula_weight 562.43
_chemical_name_common '1104 [Mo(PNP-iPr)(CO)3].CH3CN'
_chemical_name_systematic
; 
 ? 
;
_space_group_IT_number 14
_symmetry_cell_setting monoclinic
_symmetry_space_group_name_Hall '-P 2yn'
_symmetry_space_group_name_H-M 'P 1 21/n 1'
_atom_sites_solution_hydrogens geom
_atom_sites_solution_primary direct
_atom_sites_solution_secondary difmap
_audit_creation_method SHELXL-97
_cell_angle_alpha 90.00
_cell_angle_beta 99.693(1)
_cell_angle_gamma 90.00
_cell_formula_units_Z 4
_cell_length_a 7.9484(4)
_cell_length_b 16.5723(8)
_cell_length_c 20.6387(10)
_cell_measurement_reflns_used 7795
_cell_measurement_temperature 173(2)
_cell_measurement_theta_max 30.01
_cell_measurement_theta_min 2.35
_cell_volume 2679.8(2)
_computing_cell_refinement 'Bruker SMART'
_computing_data_collection 'Bruker SMART'
_computing_data_reduction 'Bruker SAINT'
_computing_molecular_graphics 'Bruker SHELXTL'
_computing_publication_material 'Bruker SHELXTL'
_computing_structure_refinement 'SHELXL-97 (Sheldrick, 1997)'
_computing_structure_solution 'SHELXS-97 (Sheldrick, 1997)'
_diffrn_ambient_temperature 173(2)
_diffrn_measured_fraction_theta_full 0.993
_diffrn_measured_fraction_theta_max 0.993
_diffrn_measurement_device_type 'CCD area detector'
_diffrn_measurement_method 'phi and omega scans'
_diffrn_radiation_monochromator graphite
_diffrn_radiation_source 'fine-focus sealed tube'
_diffrn_radiation_type MoK\a
_diffrn_radiation_wavelength 0.71073
_diffrn_reflns_av_R_equivalents 0.0200
_diffrn_reflns_av_sigmaI/netI 0.0159
_diffrn_reflns_limit_h_max 11
_diffrn_reflns_limit_h_min -11
_diffrn_reflns_limit_k_max 23
_diffrn_reflns_limit_k_min -23
_diffrn_reflns_limit_l_max 29
_diffrn_reflns_limit_l_min -29
_diffrn_reflns_number 35135
_diffrn_reflns_theta_full 30.01
_diffrn_reflns_theta_max 30.01
_diffrn_reflns_theta_min 2.35
_diffrn_standards_decay_% 0
_exptl_absorpt_coefficient_mu 0.638
_exptl_absorpt_correction_T_max 0.765
_exptl_absorpt_correction_T_min 0.673
_exptl_absorpt_correction_type multi-scan
_exptl_absorpt_process_details 'program SADABS, V2.10'
_exptl_crystal_colour yellow
_exptl_crystal_density_diffrn 1.394
_exptl_crystal_density_method 'not measured'
_exptl_crystal_description block
_exptl_crystal_F_000 1168
_exptl_crystal_size_max 0.58
_exptl_crystal_size_mid 0.46
_exptl_crystal_size_min 0.42
_refine_diff_density_max 0.358
_refine_diff_density_min -0.330
_refine_diff_density_rms 0.053
_refine_ls_extinction_method none
_refine_ls_goodness_of_fit_ref 1.070
_refine_ls_hydrogen_treatment constr
_refine_ls_matrix_type full
_refine_ls_number_parameters 290
_refine_ls_number_reflns 7762
_refine_ls_number_restraints 90
_refine_ls_restrained_S_all 1.067
_refine_ls_R_factor_all 0.0239
_refine_ls_R_factor_gt 0.0220
_refine_ls_shift/su_max 0.001
_refine_ls_shift/su_mean 0.000
_refine_ls_structure_factor_coef Fsqd
_refine_ls_weighting_details 'calc w=1/[\s^2^(Fo^2^)+(0.0294P)^2^+0.7271P] where P=(Fo^2^+2Fc^2^)/3'
_refine_ls_weighting_scheme calc
_refine_ls_wR_factor_gt 0.0566
_refine_ls_wR_factor_ref 0.0575
_reflns_number_gt 7296
_reflns_number_total 7762
_reflns_threshold_expression >2sigma(I)
_cod_data_source_file om0600644si20060122_054457.cif
_cod_data_source_block 4a-1104
_cod_depositor_comments
;
The following automatic conversions were performed:

'_symmetry_cell_setting' value 'Monoclinic' changed to 'monoclinic'
according to /home/saulius/struct/CIF-dictionaries/cif_core.dic
dictionary named 'cif_core.dic' version 2.4.1 from 2010-06-29.

Automatic conversion script
Id: cif_fix_values 1715 2011-07-08 13:25:40Z adriana 
;
_cod_original_sg_symbol_Hall '-P 2yn '
_cod_original_sg_symbol_H-M P2(1)/n
_cod_database_code 4075120

loop_
_symmetry_equiv_pos_as_xyz
'x, y, z'
'-x+1/2, y+1/2, -z+1/2'
'-x, -y, -z'
'x-1/2, -y-1/2, z-1/2'

loop_
_atom_site_label
_atom_site_type_symbol
_atom_site_fract_x
_atom_site_fract_y
_atom_site_fract_z
_atom_site_U_iso_or_equiv
_atom_site_adp_type
_atom_site_occupancy
_atom_site_symmetry_multiplicity
_atom_site_calc_flag
_atom_site_refinement_flags
Mo Mo 0.464833(12) 0.149042(5) 0.249840(4) 0.02134(3) Uani 1 1 d U
P1 P 0.53759(4) 0.172410(18) 0.142124(14) 0.02409(6) Uani 1 1 d U
P2 P 0.31172(4) 0.088216(18) 0.327902(13) 0.02308(6) Uani 1 1 d U
O1 O 0.7134(2) 0.25497(10) 0.34682(7) 0.0781(5) Uani 1 1 d U
O2 O 0.78305(13) 0.03298(7) 0.27984(6) 0.0460(3) Uani 1 1 d U
O3 O 0.23366(18) 0.30463(7) 0.24921(6) 0.0528(3) Uani 1 1 d U
N1 N 0.28503(11) 0.06530(6) 0.18606(4) 0.02111(16) Uani 1 1 d U
N2 N 0.41577(13) 0.10042(7) 0.09690(5) 0.0295(2) Uani 1 1 d U
H2N H 0.4328 0.0908 0.0566 0.035 Uiso 1 1 calc R
N3 N 0.16688(13) 0.02971(7) 0.27774(5) 0.0290(2) Uani 1 1 d U
H3N H 0.0877 0.0044 0.2949 0.035 Uiso 1 1 calc R
C1 C 0.29266(14) 0.05715(7) 0.12099(5) 0.0238(2) Uani 1 1 d U
C2 C 0.18269(16) 0.00568(8) 0.08008(6) 0.0311(2) Uani 1 1 d U
H2 H 0.1885 0.0015 0.0346 0.037 Uiso 1 1 calc R
C3 C 0.06523(16) -0.03898(8) 0.10741(6) 0.0331(3) Uani 1 1 d U
H3 H -0.0103 -0.0745 0.0805 0.040 Uiso 1 1 calc R
C4 C 0.05703(15) -0.03232(8) 0.17349(6) 0.0304(2) Uani 1 1 d U
H4 H -0.0230 -0.0630 0.1926 0.036 Uiso 1 1 calc R
C5 C 0.16947(14) 0.02079(7) 0.21167(5) 0.0235(2) Uani 1 1 d U
C6 C 0.75485(16) 0.14558(8) 0.12846(6) 0.0301(2) Uani 1 1 d U
H6 H 0.7733 0.0884 0.1435 0.036 Uiso 1 1 calc R
C7 C 0.89176(18) 0.19477(10) 0.17180(8) 0.0425(3) Uani 1 1 d U
H7A H 1.0045 0.1795 0.1626 0.064 Uiso 1 1 calc R
H7B H 0.8866 0.1841 0.2181 0.064 Uiso 1 1 calc R
H7C H 0.8723 0.2523 0.1626 0.064 Uiso 1 1 calc R
C8 C 0.7818(2) 0.14635(11) 0.05695(8) 0.0490(4) Uani 1 1 d U
H8A H 0.9002 0.1317 0.0548 0.073 Uiso 1 1 calc R
H8B H 0.7579 0.2005 0.0385 0.073 Uiso 1 1 calc R
H8C H 0.7046 0.1073 0.0316 0.073 Uiso 1 1 calc R
C9 C 0.4807(2) 0.26460(9) 0.09200(7) 0.0411(3) Uani 1 1 d U
H9 H 0.5335 0.2605 0.0514 0.049 Uiso 1 1 calc R
C10 C 0.5513(3) 0.33983(10) 0.12988(13) 0.0678(6) Uani 1 1 d U
H10A H 0.5209 0.3877 0.1026 0.102 Uiso 1 1 calc R
H10B H 0.6758 0.3357 0.1411 0.102 Uiso 1 1 calc R
H10C H 0.5024 0.3443 0.1703 0.102 Uiso 1 1 calc R
C11 C 0.2873(2) 0.27126(11) 0.07122(9) 0.0534(4) Uani 1 1 d U
H11A H 0.2600 0.3204 0.0451 0.080 Uiso 1 1 calc R
H11B H 0.2329 0.2736 0.1104 0.080 Uiso 1 1 calc R
H11C H 0.2449 0.2241 0.0448 0.080 Uiso 1 1 calc R
C12 C 0.41387(16) 0.01641(8) 0.39132(6) 0.0299(2) Uani 1 1 d U
H12 H 0.3281 0.0010 0.4194 0.036 Uiso 1 1 calc R
C13 C 0.5640(2) 0.05777(11) 0.43491(7) 0.0455(3) Uani 1 1 d U
H13A H 0.6193 0.0195 0.4680 0.068 Uiso 1 1 calc R
H13B H 0.5224 0.1043 0.4569 0.068 Uiso 1 1 calc R
H13C H 0.6467 0.0760 0.4078 0.068 Uiso 1 1 calc R
C14 C 0.4721(2) -0.06007(9) 0.36070(8) 0.0434(3) Uani 1 1 d U
H14A H 0.5257 -0.0965 0.3955 0.065 Uiso 1 1 calc R
H14B H 0.5546 -0.0461 0.3322 0.065 Uiso 1 1 calc R
H14C H 0.3733 -0.0868 0.3346 0.065 Uiso 1 1 calc R
C15 C 0.16775(19) 0.14947(8) 0.37044(7) 0.0355(3) Uani 1 1 d U
H15 H 0.0833 0.1747 0.3348 0.043 Uiso 1 1 calc R
C16 C 0.2606(3) 0.21951(11) 0.40907(8) 0.0544(4) Uani 1 1 d U
H16A H 0.1793 0.2507 0.4298 0.082 Uiso 1 1 calc R
H16B H 0.3111 0.2544 0.3792 0.082 Uiso 1 1 calc R
H16C H 0.3509 0.1984 0.4431 0.082 Uiso 1 1 calc R
C17 C 0.0621(2) 0.10226(12) 0.41315(8) 0.0491(4) Uani 1 1 d U
H17A H -0.0058 0.0612 0.3863 0.074 Uiso 1 1 calc R
H17B H -0.0142 0.1393 0.4312 0.074 Uiso 1 1 calc R
H17C H 0.1386 0.0761 0.4492 0.074 Uiso 1 1 calc R
C18 C 0.6205(2) 0.21705(9) 0.30925(7) 0.0415(3) Uani 1 1 d U
C19 C 0.66003(15) 0.07140(8) 0.26704(6) 0.0289(2) Uani 1 1 d U
C20 C 0.30821(18) 0.24591(8) 0.24567(6) 0.0329(2) Uani 1 1 d U
N4 N 0.38714(19) 0.08853(10) -0.05323(7) 0.0512(3) Uani 1 1 d U
C21 C 0.41854(17) 0.09618(8) -0.10449(7) 0.0350(3) Uani 1 1 d U
C22 C 0.4596(2) 0.10562(10) -0.16974(7) 0.0448(3) Uani 1 1 d U
H22A H 0.3705 0.1376 -0.1967 0.067 Uiso 1 1 calc R
H22B H 0.4665 0.0524 -0.1898 0.067 Uiso 1 1 calc R
H22C H 0.5696 0.1333 -0.1669 0.067 Uiso 1 1 calc R

loop_
_atom_site_aniso_label
_atom_site_aniso_U_11
_atom_site_aniso_U_22
_atom_site_aniso_U_33
_atom_site_aniso_U_23
_atom_site_aniso_U_13
_atom_site_aniso_U_12
Mo 0.02148(5) 0.02146(5) 0.02111(5) -0.00087(3) 0.00366(3) -0.00305(3)
P1 0.02332(13) 0.02458(13) 0.02530(13) 0.00436(10) 0.00673(10) 0.00215(10)
P2 0.02153(12) 0.02802(14) 0.01978(12) -0.00191(10) 0.00373(9) -0.00258(10)
O1 0.0900(11) 0.0792(10) 0.0602(8) -0.0186(7) -0.0019(7) -0.0558(9)
O2 0.0253(4) 0.0584(7) 0.0542(6) 0.0162(5) 0.0066(4) 0.0083(4)
O3 0.0721(8) 0.0356(5) 0.0528(6) -0.0021(5) 0.0168(6) 0.0189(5)
N1 0.0186(4) 0.0235(4) 0.0211(4) -0.0016(3) 0.0027(3) 0.0011(3)
N2 0.0306(5) 0.0376(5) 0.0214(4) -0.0012(4) 0.0077(4) -0.0017(4)
N3 0.0229(4) 0.0409(6) 0.0239(4) -0.0034(4) 0.0063(4) -0.0108(4)
C1 0.0223(5) 0.0271(5) 0.0218(5) -0.0017(4) 0.0030(4) 0.0046(4)
C2 0.0298(6) 0.0383(6) 0.0239(5) -0.0075(4) 0.0003(4) 0.0016(5)
C3 0.0267(6) 0.0361(6) 0.0340(6) -0.0103(5) -0.0020(5) -0.0033(5)
C4 0.0232(5) 0.0335(6) 0.0333(6) -0.0053(5) 0.0016(4) -0.0061(4)
C5 0.0185(4) 0.0269(5) 0.0245(5) -0.0023(4) 0.0024(4) 0.0000(4)
C6 0.0245(5) 0.0340(6) 0.0334(6) 0.0081(5) 0.0099(5) 0.0053(4)
C7 0.0264(6) 0.0499(8) 0.0512(8) 0.0050(6) 0.0061(6) -0.0033(6)
C8 0.0369(8) 0.0764(12) 0.0371(7) 0.0070(7) 0.0163(6) 0.0172(7)
C9 0.0445(7) 0.0377(7) 0.0455(7) 0.0192(6) 0.0201(6) 0.0154(6)
C10 0.0562(11) 0.0301(7) 0.1183(19) 0.0200(9) 0.0183(11) 0.0008(7)
C11 0.0515(9) 0.0563(10) 0.0502(9) 0.0118(7) 0.0024(7) 0.0261(8)
C12 0.0261(5) 0.0367(6) 0.0269(5) 0.0070(4) 0.0044(4) -0.0033(5)
C13 0.0400(7) 0.0580(9) 0.0332(7) 0.0088(6) -0.0090(6) -0.0090(7)
C14 0.0473(8) 0.0351(7) 0.0490(8) 0.0084(6) 0.0113(7) 0.0044(6)
C15 0.0361(7) 0.0455(7) 0.0265(6) -0.0033(5) 0.0098(5) 0.0078(5)
C16 0.0729(12) 0.0503(9) 0.0419(8) -0.0182(7) 0.0154(8) 0.0046(8)
C17 0.0421(8) 0.0714(11) 0.0388(7) 0.0010(7) 0.0211(6) 0.0079(8)
C18 0.0457(8) 0.0405(7) 0.0377(7) -0.0022(5) 0.0054(6) -0.0190(6)
C19 0.0229(5) 0.0358(6) 0.0279(5) 0.0055(4) 0.0040(4) -0.0041(4)
C20 0.0413(7) 0.0281(6) 0.0305(6) -0.0021(4) 0.0097(5) 0.0011(5)
N4 0.0543(8) 0.0657(9) 0.0348(6) 0.0077(6) 0.0109(6) 0.0087(7)
C21 0.0331(6) 0.0364(6) 0.0353(6) 0.0012(5) 0.0051(5) 0.0040(5)
C22 0.0549(9) 0.0453(8) 0.0376(7) 0.0038(6) 0.0177(6) 0.0103(7)

loop_
_atom_type_symbol
_atom_type_description
_atom_type_scat_dispersion_real
_atom_type_scat_dispersion_imag
_atom_type_scat_source
C C 0.0033 0.0016 'International Tables Vol C Tables 4.2.6.8 and 6.1.1.4'
H H 0.0000 0.0000 'International Tables Vol C Tables 4.2.6.8 and 6.1.1.4'
N N 0.0061 0.0033 'International Tables Vol C Tables 4.2.6.8 and 6.1.1.4'
O O 0.0106 0.0060 'International Tables Vol C Tables 4.2.6.8 and 6.1.1.4'
P P 0.1023 0.0942 'International Tables Vol C Tables 4.2.6.8 and 6.1.1.4'
Mo Mo -1.6832 0.6857 'International Tables Vol C Tables 4.2.6.8 and 6.1.1.4'

loop_
_geom_angle_atom_site_label_1
_geom_angle_atom_site_label_2
_geom_angle_atom_site_label_3
_geom_angle
C18 Mo C19 82.47(6)
C18 Mo C20 83.62(6)
C19 Mo C20 166.03(5)
C18 Mo N1 176.64(5)
C19 Mo N1 95.98(4)
C20 Mo N1 97.97(4)
C18 Mo P2 99.25(4)
C19 Mo P2 94.39(3)
C20 Mo P2 89.07(4)
N1 Mo P2 77.86(2)
C18 Mo P1 105.12(4)
C19 Mo P1 88.15(3)
C20 Mo P1 94.27(4)
N1 Mo P1 77.75(2)
P2 Mo P1 155.616(11)
N3 P2 C12 103.50(6)
N3 P2 C15 100.96(6)
C12 P2 C15 104.41(6)
N3 P2 Mo 101.37(4)
C12 P2 Mo 122.21(4)
C15 P2 Mo 120.70(5)
N2 P1 C6 101.90(6)
N2 P1 C9 101.97(7)
C6 P1 C9 104.98(6)
N2 P1 Mo 100.88(4)
C6 P1 Mo 118.36(4)
C9 P1 Mo 124.72(5)
C5 N1 C1 118.51(9)
C5 N1 Mo 120.90(7)
C1 N1 Mo 120.58(7)
C1 N2 P1 122.64(8)
C1 N2 H2N 118.7
P1 N2 H2N 118.7
C5 N3 P2 122.64(8)
C5 N3 H3N 118.7
P2 N3 H3N 118.7
N1 C1 N2 117.30(10)
N1 C1 C2 121.94(11)
N2 C1 C2 120.75(10)
C3 C2 C1 118.44(11)
C3 C2 H2 120.8
C1 C2 H2 120.8
C4 C3 C2 120.47(11)
C4 C3 H3 119.8
C2 C3 H3 119.8
C3 C4 C5 118.34(11)
C3 C4 H4 120.8
C5 C4 H4 120.8
N1 C5 N3 116.95(9)
N1 C5 C4 122.29(10)
N3 C5 C4 120.75(10)
C7 C6 C8 111.14(12)
C7 C6 P1 112.00(10)
C8 C6 P1 115.59(10)
C7 C6 H6 105.8
C8 C6 H6 105.8
P1 C6 H6 105.8
C6 C7 H7A 109.5
C6 C7 H7B 109.5
H7A C7 H7B 109.5
C6 C7 H7C 109.5
H7A C7 H7C 109.5
H7B C7 H7C 109.5
C6 C8 H8A 109.5
C6 C8 H8B 109.5
H8A C8 H8B 109.5
C6 C8 H8C 109.5
H8A C8 H8C 109.5
H8B C8 H8C 109.5
C10 C9 C11 110.48(14)
C10 C9 P1 110.63(12)
C11 C9 P1 110.76(11)
C10 C9 H9 108.3
C11 C9 H9 108.3
P1 C9 H9 108.3
C9 C10 H10A 109.5
C9 C10 H10B 109.5
H10A C10 H10B 109.5
C9 C10 H10C 109.5
H10A C10 H10C 109.5
H10B C10 H10C 109.5
C9 C11 H11A 109.5
C9 C11 H11B 109.5
H11A C11 H11B 109.5
C9 C11 H11C 109.5
H11A C11 H11C 109.5
H11B C11 H11C 109.5
C14 C12 C13 110.82(12)
C14 C12 P2 111.67(9)
C13 C12 P2 109.48(9)
C14 C12 H12 108.3
C13 C12 H12 108.3
P2 C12 H12 108.3
C12 C13 H13A 109.5
C12 C13 H13B 109.5
H13A C13 H13B 109.5
C12 C13 H13C 109.5
H13A C13 H13C 109.5
H13B C13 H13C 109.5
C12 C14 H14A 109.5
C12 C14 H14B 109.5
H14A C14 H14B 109.5
C12 C14 H14C 109.5
H14A C14 H14C 109.5
H14B C14 H14C 109.5
C16 C15 C17 110.60(13)
C16 C15 P2 112.36(11)
C17 C15 P2 115.74(11)
C16 C15 H15 105.8
C17 C15 H15 105.8
P2 C15 H15 105.8
C15 C16 H16A 109.5
C15 C16 H16B 109.5
H16A C16 H16B 109.5
C15 C16 H16C 109.5
H16A C16 H16C 109.5
H16B C16 H16C 109.5
C15 C17 H17A 109.5
C15 C17 H17B 109.5
H17A C17 H17B 109.5
C15 C17 H17C 109.5
H17A C17 H17C 109.5
H17B C17 H17C 109.5
O1 C18 Mo 176.93(14)
O2 C19 Mo 173.02(12)
O3 C20 Mo 171.80(13)
N4 C21 C22 179.63(18)
C21 C22 H22A 109.5
C21 C22 H22B 109.5
H22A C22 H22B 109.5
C21 C22 H22C 109.5
H22A C22 H22C 109.5
H22B C22 H22C 109.5

loop_
_geom_bond_atom_site_label_1
_geom_bond_atom_site_label_2
_geom_bond_distance
Mo C18 1.9479(14)
Mo C19 2.0008(13)
Mo C20 2.0244(13)
Mo N1 2.2512(9)
Mo P2 2.3986(3)
Mo P1 2.4206(3)
P2 N3 1.7135(10)
P2 C12 1.8521(12)
P2 C15 1.8571(13)
P1 N2 1.7111(11)
P1 C6 1.8503(13)
P1 C9 1.8577(13)
O1 C18 1.1612(18)
O2 C19 1.1595(16)
O3 C20 1.1480(16)
N1 C5 1.3531(14)
N1 C1 1.3612(13)
N2 C1 1.3721(15)
N2 H2N 0.8800
N3 C5 1.3751(14)
N3 H3N 0.8800
C1 C2 1.3985(16)
C2 C3 1.3837(19)
C2 H2 0.9500
C3 C4 1.3809(18)
C3 H3 0.9500
C4 C5 1.3989(15)
C4 H4 0.9500
C6 C7 1.524(2)
C6 C8 1.5266(19)
C6 H6 1.0000
C7 H7A 0.9800
C7 H7B 0.9800
C7 H7C 0.9800
C8 H8A 0.9800
C8 H8B 0.9800
C8 H8C 0.9800
C9 C10 1.527(3)
C9 C11 1.529(2)
C9 H9 1.0000
C10 H10A 0.9800
C10 H10B 0.9800
C10 H10C 0.9800
C11 H11A 0.9800
C11 H11B 0.9800
C11 H11C 0.9800
C12 C14 1.523(2)
C12 C13 1.5304(18)
C12 H12 1.0000
C13 H13A 0.9800
C13 H13B 0.9800
C13 H13C 0.9800
C14 H14A 0.9800
C14 H14B 0.9800
C14 H14C 0.9800
C15 C16 1.526(2)
C15 C17 1.531(2)
C15 H15 1.0000
C16 H16A 0.9800
C16 H16B 0.9800
C16 H16C 0.9800
C17 H17A 0.9800
C17 H17B 0.9800
C17 H17C 0.9800
N4 C21 1.1342(19)
C21 C22 1.4466(19)
C22 H22A 0.9800
C22 H22B 0.9800
C22 H22C 0.9800

loop_
_geom_hbond_atom_site_label_D
_geom_hbond_atom_site_label_H
_geom_hbond_atom_site_label_A
_geom_hbond_distance_DH
_geom_hbond_distance_HA
_geom_hbond_distance_DA
_geom_hbond_angle_DHA
N2 H2N N4 0.88 2.23 3.0747(16) 159.7

loop_
_geom_torsion_atom_site_label_1
_geom_torsion_atom_site_label_2
_geom_torsion_atom_site_label_3
_geom_torsion_atom_site_label_4
_geom_torsion
C18 Mo P2 N3 178.09(6)
C19 Mo P2 N3 -98.84(5)
C20 Mo P2 N3 94.71(6)
N1 Mo P2 N3 -3.65(5)
P1 Mo P2 N3 -3.61(5)
C18 Mo P2 C12 -67.82(7)
C19 Mo P2 C12 15.25(6)
C20 Mo P2 C12 -151.20(6)
N1 Mo P2 C12 110.44(6)
P1 Mo P2 C12 110.48(5)
C18 Mo P2 C15 67.90(7)
C19 Mo P2 C15 150.97(7)
C20 Mo P2 C15 -15.48(7)
N1 Mo P2 C15 -113.84(6)
P1 Mo P2 C15 -113.79(6)
C18 Mo P1 N2 171.99(6)
C19 Mo P1 N2 90.30(5)
C20 Mo P1 N2 -103.48(5)
N1 Mo P1 N2 -6.23(4)
P2 Mo P1 N2 -6.27(5)
C18 Mo P1 C6 61.97(7)
C19 Mo P1 C6 -19.72(6)
C20 Mo P1 C6 146.50(6)
N1 Mo P1 C6 -116.25(5)
P2 Mo P1 C6 -116.30(5)
C18 Mo P1 C9 -75.05(8)
C19 Mo P1 C9 -156.74(8)
C20 Mo P1 C9 9.48(8)
N1 Mo P1 C9 106.73(7)
P2 Mo P1 C9 106.69(7)
C19 Mo N1 C5 95.63(9)
C20 Mo N1 C5 -84.91(9)
P2 Mo N1 C5 2.41(8)
P1 Mo N1 C5 -177.57(8)
C19 Mo N1 C1 -83.03(8)
C20 Mo N1 C1 96.43(9)
P2 Mo N1 C1 -176.26(8)
P1 Mo N1 C1 3.76(7)
C6 P1 N2 C1 132.75(10)
C9 P1 N2 C1 -118.91(10)
Mo P1 N2 C1 10.42(10)
C12 P2 N3 C5 -121.49(10)
C15 P2 N3 C5 130.62(10)
Mo P2 N3 C5 5.91(11)
C5 N1 C1 N2 -177.32(10)
Mo N1 C1 N2 1.38(13)
C5 N1 C1 C2 1.35(16)
Mo N1 C1 C2 -179.95(9)
P1 N2 C1 N1 -8.79(15)
P1 N2 C1 C2 172.53(9)
N1 C1 C2 C3 -1.13(18)
N2 C1 C2 C3 177.49(11)
C1 C2 C3 C4 0.27(19)
C2 C3 C4 C5 0.31(19)
C1 N1 C5 N3 179.13(10)
Mo N1 C5 N3 0.43(14)
C1 N1 C5 C4 -0.73(16)
Mo N1 C5 C4 -179.42(9)
P2 N3 C5 N1 -4.73(15)
P2 N3 C5 C4 175.13(9)
C3 C4 C5 N1 -0.09(18)
C3 C4 C5 N3 -179.94(12)
N2 P1 C6 C7 -172.15(9)
C9 P1 C6 C7 81.84(11)
Mo P1 C6 C7 -62.70(10)
N2 P1 C6 C8 59.19(12)
C9 P1 C6 C8 -46.82(13)
Mo P1 C6 C8 168.64(10)
N2 P1 C9 C10 169.66(12)
C6 P1 C9 C10 -84.38(13)
Mo P1 C9 C10 57.23(14)
N2 P1 C9 C11 46.81(12)
C6 P1 C9 C11 152.77(11)
Mo P1 C9 C11 -65.63(13)
N3 P2 C12 C14 49.41(10)
C15 P2 C12 C14 154.70(10)
Mo P2 C12 C14 -63.60(10)
N3 P2 C12 C13 172.52(10)
C15 P2 C12 C13 -82.20(11)
Mo P2 C12 C13 59.50(11)
N3 P2 C15 C16 -168.66(11)
C12 P2 C15 C16 84.17(12)
Mo P2 C15 C16 -58.25(12)
N3 P2 C15 C17 62.98(12)
C12 P2 C15 C17 -44.19(13)
Mo P2 C15 C17 173.38(9)
